data_4035116
loop_
_publ_author_name
'Liu, Zhi-Wen'
'Zhang, Jian'
'Li, Song-Tao'
'Liu, Ming-Qun'
'Huang, Xiao-Jun'
'Ao, Yun-Lin'
'Fan, Chun-Lin'
'Zhang, Dong-Mei'
'Zhang, Qing-Wen'
'Ye, Wen-Cai'
'Zhang, Xiao-Qi'

_publ_section_title
;
 Ervadivamines A and B, Two Unusual Trimeric Monoterpenoid Indole
 Alkaloids from Ervatamia divaricata.
;
_journal_issue 17
_journal_name_full 'The Journal of organic chemistry'
_journal_page_first 10613
_journal_page_last 10618
_journal_paper_doi 10.1021/acs.joc.8b01371
_journal_volume 83
_journal_year 2018
_chemical_absolute_configuration ad
_chemical_formula_moiety 'C62 H78 N6 O5'
_chemical_formula_sum 'C62 H78 N6 O5'
_chemical_formula_weight 987.30
_space_group_crystal_system orthorhombic
_space_group_IT_number 19
_space_group_name_Hall 'P 2ac 2ab'
_space_group_name_H-M_alt 'P 21 21 21'
_atom_sites_solution_hydrogens geom
_audit_creation_date 2018-03-25
_audit_creation_method
;
Olex2 1.2
(compiled 2016.02.19 svn.r3266 for OlexSys, GUI svn.r5155)
;
_cell_angle_alpha 90
_cell_angle_beta 90
_cell_angle_gamma 90
_cell_formula_units_Z 4
_cell_length_a 12.6557(2)
_cell_length_b 17.4453(3)
_cell_length_c 29.2029(5)
_cell_measurement_reflns_used 27848
_cell_measurement_temperature 100.00(10)
_cell_measurement_theta_max 73.4600
_cell_measurement_theta_min 4.6020
_cell_volume 6447.49(19)
_computing_molecular_graphics 'Olex2 (Dolomanov et al., 2009)'
_computing_publication_material 'Olex2 (Dolomanov et al., 2009)'
_computing_structure_refinement 'XL (Sheldrick, 2008)'
_diffrn_ambient_temperature 100.00(10)
_diffrn_measured_fraction_theta_full 1.000
_diffrn_measured_fraction_theta_max 0.992
_diffrn_measurement_device_type 'SuperNova, Dual, Cu at zero, AtlasS2'
_diffrn_measurement_method '\w scans'
_diffrn_radiation_type CuK\a
_diffrn_radiation_wavelength 1.54184
_diffrn_reflns_av_R_equivalents 0.0617
_diffrn_reflns_av_unetI/netI 0.0393
_diffrn_reflns_Laue_measured_fraction_full 1.000
_diffrn_reflns_Laue_measured_fraction_max 0.992
_diffrn_reflns_limit_h_max 14
_diffrn_reflns_limit_h_min -15
_diffrn_reflns_limit_k_max 21
_diffrn_reflns_limit_k_min -21
_diffrn_reflns_limit_l_max 35
_diffrn_reflns_limit_l_min -36
_diffrn_reflns_number 60833
_diffrn_reflns_point_group_measured_fraction_full 1.000
_diffrn_reflns_point_group_measured_fraction_max 0.987
_diffrn_reflns_theta_full 67.684
_diffrn_reflns_theta_max 73.768
_diffrn_reflns_theta_min 3.807
_diffrn_source 'micro-focus sealed X-ray tube'
_exptl_absorpt_coefficient_mu 0.508
_exptl_absorpt_correction_T_max 1.00000
_exptl_absorpt_correction_T_min 0.68705
_exptl_absorpt_correction_type multi-scan
_exptl_crystal_colour colorless?
_exptl_crystal_density_diffrn 1.017
_exptl_crystal_description block
_exptl_crystal_F_000 2128
_exptl_crystal_size_max 0.29
_exptl_crystal_size_mid 0.26
_exptl_crystal_size_min 0.25
_refine_diff_density_max 0.209
_refine_diff_density_min -0.163
_refine_diff_density_rms 0.037
_refine_ls_abs_structure_details
;
 Flack x determined using 4787 quotients [(I+)-(I-)]/[(I+)+(I-)]
 (Parsons, Flack and Wagner, Acta Cryst. B69 (2013) 249-259).
;
_refine_ls_abs_structure_Flack 0.95(9)
_refine_ls_extinction_coef 0.00024(7)
_refine_ls_extinction_expression Fc^*^=kFc[1+0.001xFc^2^\l^3^/sin(2\q)]^-1/4^
_refine_ls_extinction_method 'SHELXL-2014/7 (Sheldrick 2014'
_refine_ls_goodness_of_fit_ref 1.029
_refine_ls_hydrogen_treatment constr
_refine_ls_matrix_type full
_refine_ls_number_parameters 667
_refine_ls_number_reflns 12883
_refine_ls_number_restraints 7
_refine_ls_restrained_S_all 1.035
_refine_ls_R_factor_all 0.0461
_refine_ls_R_factor_gt 0.0423
_refine_ls_shift/su_max 0.000
_refine_ls_shift/su_mean 0.000
_refine_ls_structure_factor_coef Fsqd
_refine_ls_weighting_details 'w=1/[\s^2^(Fo^2^)+(0.0579P)^2^+0.7029P] where P=(Fo^2^+2Fc^2^)/3'
_refine_ls_weighting_scheme calc
_refine_ls_wR_factor_gt 0.1084
_refine_ls_wR_factor_ref 0.1116
_reflns_Friedel_coverage 0.809
_reflns_Friedel_fraction_full 1.000
_reflns_Friedel_fraction_max 0.981
_reflns_number_gt 11907
_reflns_number_total 12883
_reflns_threshold_expression 'I > 2\s(I)'
_cod_data_source_file jo8b01371_si_003.cif
_cod_data_source_block e_l_2_sq
_cod_original_cell_volume 6447.47(18)
_cod_database_code 4035116
_shelx_space_group_comment
;
The symmetry employed for this shelxl refinement is uniquely defined
by the following loop, which should always be used as a source of
symmetry information in preference to the above space-group names.
They are only intended as comments.
;
_olex2_refinement_description
;
1. Fixed Uiso
 At 1.2 times of:
  All C(H) groups, All C(H,H) groups, All N(H) groups
 At 1.5 times of:
  All C(H,H,H) groups
2. Rigid bond restraints
 C3, C14
 with sigma for 1-2 distances of 0.01 and sigma for 1-3 distances of 0.01
3. Uiso/Uaniso restraints and constraints
C3 \\sim C14: within 1.7A with sigma of 0.01 and sigma for terminal atoms of
0.08
4.a Ternary CH refined with riding coordinates:
 C3*(H3*), C21(H21), C3'(H3'), C5'(H5'), C5*(H5*), C16'(H16'), C16*(H16*), C15*
 (H15*), C15'(H15'), C16(H16), C20*(H20*), C20(H20), C20'(H20'), C14(H14)
4.b Secondary CH2 refined with riding coordinates:
 C6'(H6'A,H6'B), C21*(H21A,H21B), C6*(H6*A,H6*B), C14*(H14A,H14B), C14'(H14C,
 H14D), C21'(H21C,H21D), C19*(H19A,H19B), C19'(H19C,H19D), C19(H19E,H19F),
 C6(H6A,H6B), C5(H5A,H5B), C15(H15A,H15B), C17(H17A,H17B), C3(H3A,H3B)
4.c Aromatic/amide H refined with riding coordinates:
 N1*(H1*), N1'(H1'), C12(H12), C9*(H9*), C12*(H12*), C9(H9), C10*(H10*),
 C12'(H12'), C9'(H9'), C11*(H11*), C11'(H11'), C10'(H10')
4.d Idealised Me refined as rotating group:
 C23*(H23A,H23B,H23C), C24*(H24A,H24B,H24C), C24'(H24D,H24E,H24F), C18(H18A,
 H18B,H18C), C23'(H23D,H23E,H23F), C18*(H18D,H18E,H18F), C22(H22A,H22B,H22C),
 C18'(H18G,H18H,H18I)
;
_platon_squeeze_void_probe_radius 1.20
_shelx_shelxl_version_number 2014/7
_olex2_submission_special_instructions 'No special instructions were received'

loop_
_space_group_symop_operation_xyz
'x, y, z'
'-x+1/2, -y, z+1/2'
'-x, y+1/2, -z+1/2'
'x+1/2, -y+1/2, -z'

loop_
_atom_site_label
_atom_site_type_symbol
_atom_site_fract_x
_atom_site_fract_y
_atom_site_fract_z
_atom_site_U_iso_or_equiv
_atom_site_adp_type
_atom_site_occupancy
_atom_site_site_symmetry_order
_atom_site_calc_flag
_atom_site_refinement_flags_posn
_atom_site_refinement_flags_adp
O1* O 0.72786(16) 0.42108(9) 0.54010(7) 0.0388(4) Uani 1 1 d . .
O1' O 0.37564(16) 0.93607(10) 0.68462(6) 0.0405(4) Uani 1 1 d . .
O2' O 0.54780(17) 0.96510(10) 0.69260(7) 0.0422(5) Uani 1 1 d . .
O2* O 0.85675(15) 0.49545(10) 0.56827(7) 0.0396(4) Uani 1 1 d . .
O1 O 0.16617(15) 0.72886(11) 0.65138(7) 0.0423(4) Uani 1 1 d . .
N1* N 0.59633(16) 0.51439(11) 0.63781(7) 0.0285(4) Uani 1 1 d . .
H1* H 0.5523 0.4785 0.6445 0.034 Uiso 1 1 calc R .
N1 N 0.42694(16) 0.51663(10) 0.57097(7) 0.0269(4) Uani 1 1 d . .
N1' N 0.47224(18) 0.82888(11) 0.59377(7) 0.0315(4) Uani 1 1 d . .
H1' H 0.4168 0.8315 0.5768 0.038 Uiso 1 1 calc R .
N4' N 0.60672(19) 0.79679(12) 0.78580(7) 0.0358(5) Uani 1 1 d . .
N4* N 0.7955(2) 0.67438(12) 0.48038(7) 0.0390(5) Uani 1 1 d . .
C13 C 0.37220(19) 0.57617(13) 0.59146(7) 0.0270(5) Uani 1 1 d . .
C11 C 0.33770(19) 0.69310(13) 0.63104(8) 0.0278(5) Uani 1 1 d . .
C2' C 0.4760(2) 0.79563(12) 0.63702(8) 0.0280(5) Uani 1 1 d . .
C12 C 0.4092(2) 0.64421(12) 0.61092(7) 0.0269(5) Uani 1 1 d . .
H12 H 0.4808 0.6562 0.6103 0.032 Uiso 1 1 calc R .
C3* C 0.53851(19) 0.51980(12) 0.55707(8) 0.0270(5) Uani 1 1 d . .
H3* H 0.5607 0.4668 0.5513 0.032 Uiso 1 1 calc R .
C2* C 0.60603(19) 0.54921(12) 0.59551(8) 0.0263(4) Uani 1 1 d . .
C8 C 0.2649(2) 0.55593(13) 0.59201(8) 0.0307(5) Uani 1 1 d . .
C8' C 0.6383(2) 0.84166(13) 0.61898(8) 0.0332(5) Uani 1 1 d . .
C13' C 0.5694(2) 0.85675(13) 0.58226(8) 0.0356(6) Uani 1 1 d . .
C7 C 0.2554(2) 0.48232(14) 0.57126(9) 0.0337(5) Uani 1 1 d . .
C7' C 0.5778(2) 0.80194(13) 0.65351(8) 0.0306(5) Uani 1 1 d . .
C22' C 0.4597(2) 0.92273(13) 0.70131(8) 0.0343(6) Uani 1 1 d . .
C7* C 0.68490(19) 0.60369(13) 0.59711(8) 0.0283(5) Uani 1 1 d . .
C9* C 0.8085(2) 0.64022(15) 0.66474(9) 0.0351(5) Uani 1 1 d . .
H9* H 0.8478 0.6768 0.6491 0.042 Uiso 1 1 calc R .
C2 C 0.3555(2) 0.45951(13) 0.55856(8) 0.0292(5) Uani 1 1 d . .
C21 C 0.3410(2) 0.31451(14) 0.55735(9) 0.0357(5) Uani 1 1 d . .
H21 H 0.3503 0.3163 0.5907 0.043 Uiso 1 1 calc R .
C8* C 0.72638(19) 0.60152(13) 0.64281(8) 0.0299(5) Uani 1 1 d . .
C13* C 0.6678(2) 0.54609(13) 0.66740(8) 0.0299(5) Uani 1 1 d . .
C10 C 0.2287(2) 0.67450(14) 0.63077(8) 0.0329(5) Uani 1 1 d . .
C3' C 0.3759(2) 0.76425(13) 0.65680(8) 0.0293(5) Uani 1 1 d . .
H3' H 0.3213 0.8038 0.6541 0.035 Uiso 1 1 calc R .
N4 N 0.2290(2) 0.30648(15) 0.54703(11) 0.0559(7) Uani 1 1 d . .
C5' C 0.5941(2) 0.83188(14) 0.73944(8) 0.0316(5) Uani 1 1 d . .
H5' H 0.6427 0.8755 0.7378 0.038 Uiso 1 1 calc R .
C6' C 0.6217(2) 0.77762(14) 0.69887(8) 0.0330(5) Uani 1 1 d . .
H6'A H 0.6980 0.7743 0.6963 0.040 Uiso 1 1 calc R .
H6'B H 0.5955 0.7267 0.7059 0.040 Uiso 1 1 calc R .
C5* C 0.7915(2) 0.62530(13) 0.52174(9) 0.0339(5) Uani 1 1 d . .
H5* H 0.8638 0.6209 0.5335 0.041 Uiso 1 1 calc R .
C16' C 0.4814(2) 0.86450(14) 0.73842(8) 0.0311(5) Uani 1 1 d . .
H16' H 0.4771 0.8946 0.7667 0.037 Uiso 1 1 calc R .
C22* C 0.7752(2) 0.48133(14) 0.54007(9) 0.0354(5) Uani 1 1 d . .
C16* C 0.7572(2) 0.54525(13) 0.50584(9) 0.0332(5) Uani 1 1 d . .
H16* H 0.8062 0.5333 0.4809 0.040 Uiso 1 1 calc R .
C12* C 0.6892(2) 0.53006(15) 0.71366(9) 0.0386(6) Uani 1 1 d . .
H12* H 0.6496 0.4943 0.7299 0.046 Uiso 1 1 calc R .
C9 C 0.1918(2) 0.60724(15) 0.61196(9) 0.0354(5) Uani 1 1 d . .
H9 H 0.1200 0.5958 0.6124 0.043 Uiso 1 1 calc R .
C15* C 0.6484(2) 0.54348(14) 0.48291(8) 0.0339(5) Uani 1 1 d . .
H15* H 0.6382 0.4916 0.4708 0.041 Uiso 1 1 calc R .
C21* C 0.6936(2) 0.67776(15) 0.45649(9) 0.0418(6) Uani 1 1 d . .
H21A H 0.7008 0.7102 0.4297 0.050 Uiso 1 1 calc R .
H21B H 0.6418 0.7012 0.4766 0.050 Uiso 1 1 calc R .
C10* C 0.8307(2) 0.62357(16) 0.71001(9) 0.0408(6) Uani 1 1 d . .
H10* H 0.8860 0.6488 0.7246 0.049 Uiso 1 1 calc R .
C6* C 0.7223(2) 0.65877(13) 0.56088(8) 0.0328(5) Uani 1 1 d . .
H6*A H 0.7622 0.6991 0.5758 0.039 Uiso 1 1 calc R .
H6*B H 0.6606 0.6825 0.5471 0.039 Uiso 1 1 calc R .
C14* C 0.5505(2) 0.56291(14) 0.51178(8) 0.0322(5) Uani 1 1 d . .
H14A H 0.5518 0.6174 0.5184 0.039 Uiso 1 1 calc R .
H14B H 0.4882 0.5530 0.4934 0.039 Uiso 1 1 calc R .
C14' C 0.3833(2) 0.74047(13) 0.70765(8) 0.0322(5) Uani 1 1 d . .
H14C H 0.4430 0.7060 0.7107 0.039 Uiso 1 1 calc R .
H14D H 0.3203 0.7112 0.7150 0.039 Uiso 1 1 calc R .
C15' C 0.3953(2) 0.80372(14) 0.74441(8) 0.0320(5) Uani 1 1 d . .
H15' H 0.3275 0.8308 0.7462 0.038 Uiso 1 1 calc R .
C16 C 0.3902(2) 0.38688(13) 0.53618(9) 0.0379(6) Uani 1 1 d . .
H16 H 0.4670 0.3831 0.5399 0.045 Uiso 1 1 calc R .
C20* C 0.6524(3) 0.59875(15) 0.44135(9) 0.0398(6) Uani 1 1 d . .
H20* H 0.5795 0.6060 0.4309 0.048 Uiso 1 1 calc R .
C12' C 0.6031(3) 0.89563(15) 0.54286(9) 0.0420(6) Uani 1 1 d . .
H12' H 0.5572 0.9045 0.5186 0.050 Uiso 1 1 calc R .
C21' C 0.5277(2) 0.73634(14) 0.79532(9) 0.0385(6) Uani 1 1 d . .
H21C H 0.5390 0.7169 0.8261 0.046 Uiso 1 1 calc R .
H21D H 0.5386 0.6942 0.7742 0.046 Uiso 1 1 calc R .
C20 C 0.3999(2) 0.24444(14) 0.53835(10) 0.0384(6) Uani 1 1 d . .
H20 H 0.4756 0.2520 0.5438 0.046 Uiso 1 1 calc R .
C19* C 0.7156(3) 0.56691(18) 0.40046(9) 0.0470(7) Uani 1 1 d . .
H19A H 0.7153 0.6049 0.3762 0.056 Uiso 1 1 calc R .
H19B H 0.7883 0.5596 0.4099 0.056 Uiso 1 1 calc R .
C20' C 0.4130(2) 0.76392(15) 0.79118(8) 0.0362(5) Uani 1 1 d . .
H20' H 0.3684 0.7180 0.7914 0.043 Uiso 1 1 calc R .
C9' C 0.7430(2) 0.86695(16) 0.61652(10) 0.0422(6) Uani 1 1 d . .
H9' H 0.7893 0.8577 0.6406 0.051 Uiso 1 1 calc R .
C11* C 0.7713(2) 0.56940(17) 0.73417(9) 0.0423(6) Uani 1 1 d . .
H11* H 0.7874 0.5597 0.7647 0.051 Uiso 1 1 calc R .
C19' C 0.3775(3) 0.81374(17) 0.83181(9) 0.0427(6) Uani 1 1 d . .
H19C H 0.4306 0.8527 0.8373 0.051 Uiso 1 1 calc R .
H19D H 0.3124 0.8397 0.8236 0.051 Uiso 1 1 calc R .
C23* C 0.8719(2) 0.44016(17) 0.60440(10) 0.0456(7) Uani 1 1 d . .
H23A H 0.8945 0.3923 0.5915 0.068 Uiso 1 1 calc GR .
H23B H 0.8065 0.4328 0.6205 0.068 Uiso 1 1 calc GR .
H23C H 0.9247 0.4586 0.6253 0.068 Uiso 1 1 calc GR .
C19 C 0.3673(3) 0.16963(15) 0.56141(10) 0.0448(7) Uani 1 1 d . .
H19E H 0.3669 0.1770 0.5943 0.054 Uiso 1 1 calc R .
H19F H 0.2959 0.1567 0.5520 0.054 Uiso 1 1 calc R .
C24* C 0.8317(3) 0.75180(16) 0.49206(10) 0.0468(7) Uani 1 1 d . .
H24A H 0.7804 0.7762 0.5114 0.070 Uiso 1 1 calc GR .
H24B H 0.8404 0.7812 0.4645 0.070 Uiso 1 1 calc GR .
H24C H 0.8980 0.7487 0.5079 0.070 Uiso 1 1 calc GR .
C6 C 0.1540(2) 0.43972(17) 0.56369(11) 0.0456(7) Uani 1 1 d . .
H6A H 0.1323 0.4477 0.5322 0.055 Uiso 1 1 calc R .
H6B H 0.1003 0.4624 0.5831 0.055 Uiso 1 1 calc R .
C11' C 0.7063(3) 0.92019(16) 0.54132(10) 0.0503(8) Uani 1 1 d . .
H11' H 0.7299 0.9468 0.5157 0.060 Uiso 1 1 calc R .
C24' C 0.7132(3) 0.76913(18) 0.79362(10) 0.0471(7) Uani 1 1 d . .
H24D H 0.7265 0.7256 0.7743 0.071 Uiso 1 1 calc GR .
H24E H 0.7208 0.7544 0.8251 0.071 Uiso 1 1 calc GR .
H24F H 0.7629 0.8090 0.7866 0.071 Uiso 1 1 calc GR .
C18 C 0.4402(3) 0.10330(15) 0.54977(12) 0.0523(8) Uani 1 1 d . .
H18A H 0.4446 0.0978 0.5171 0.078 Uiso 1 1 calc GR .
H18B H 0.4127 0.0569 0.5629 0.078 Uiso 1 1 calc GR .
H18C H 0.5093 0.1132 0.5620 0.078 Uiso 1 1 calc GR .
C5 C 0.1563(3) 0.35392(18) 0.57279(13) 0.0555(8) Uani 1 1 d . .
H5A H 0.1716 0.3467 0.6050 0.067 Uiso 1 1 calc R .
H5B H 0.0856 0.3343 0.5675 0.067 Uiso 1 1 calc R .
C15 C 0.3817(3) 0.24277(15) 0.48553(10) 0.0443(6) Uani 1 1 d . .
H15A H 0.4490 0.2450 0.4698 0.053 Uiso 1 1 calc R .
H15B H 0.3466 0.1954 0.4770 0.053 Uiso 1 1 calc R .
C10' C 0.7774(3) 0.90608(17) 0.57772(11) 0.0503(7) Uani 1 1 d . .
H10' H 0.8470 0.9229 0.5757 0.060 Uiso 1 1 calc R .
C23' C 0.5360(3) 1.02386(17) 0.65807(11) 0.0568(9) Uani 1 1 d . .
H23D H 0.5326 1.0004 0.6284 0.085 Uiso 1 1 calc GR .
H23E H 0.5954 1.0580 0.6593 0.085 Uiso 1 1 calc GR .
H23F H 0.4722 1.0522 0.6636 0.085 Uiso 1 1 calc GR .
C18* C 0.6743(3) 0.4917(2) 0.38125(11) 0.0578(9) Uani 1 1 d . .
H18D H 0.7095 0.4805 0.3529 0.087 Uiso 1 1 calc GR .
H18E H 0.5997 0.4958 0.3760 0.087 Uiso 1 1 calc GR .
H18F H 0.6877 0.4512 0.4027 0.087 Uiso 1 1 calc GR .
C14 C 0.3146(4) 0.3101(2) 0.47174(12) 0.0657(10) Uani 1 1 d . U
H14 H 0.3015 0.3085 0.4387 0.079 Uiso 1 1 calc R .
C22 C 0.0552(2) 0.7164(2) 0.64983(13) 0.0564(8) Uani 1 1 d . .
H22A H 0.0329 0.7119 0.6185 0.085 Uiso 1 1 calc GR .
H22B H 0.0195 0.7587 0.6640 0.085 Uiso 1 1 calc GR .
H22C H 0.0383 0.6700 0.6659 0.085 Uiso 1 1 calc GR .
C18' C 0.3598(4) 0.7701(2) 0.87517(11) 0.0675(11) Uani 1 1 d . .
H18G H 0.3040 0.7336 0.8707 0.101 Uiso 1 1 calc GR .
H18H H 0.3406 0.8050 0.8992 0.101 Uiso 1 1 calc GR .
H18I H 0.4235 0.7437 0.8835 0.101 Uiso 1 1 calc GR .
C17 C 0.3663(5) 0.38489(19) 0.48419(11) 0.0909(18) Uani 1 1 d . .
H17A H 0.3200 0.4271 0.4762 0.109 Uiso 1 1 calc R .
H17B H 0.4316 0.3907 0.4671 0.109 Uiso 1 1 calc R .
C3 C 0.2108(4) 0.3062(4) 0.49724(18) 0.107(2) Uani 1 1 d . U
H3A H 0.1673 0.3498 0.4889 0.129 Uiso 1 1 calc R .
H3B H 0.1733 0.2599 0.4886 0.129 Uiso 1 1 calc R .

loop_
_atom_site_aniso_label
_atom_site_aniso_U_11
_atom_site_aniso_U_22
_atom_site_aniso_U_33
_atom_site_aniso_U_23
_atom_site_aniso_U_13
_atom_site_aniso_U_12
O1* 0.0412(10) 0.0260(8) 0.0492(11) -0.0017(7) 0.0088(9) 0.0013(7)
O1' 0.0533(12) 0.0324(9) 0.0359(9) -0.0043(7) -0.0089(9) 0.0107(8)
O2' 0.0577(13) 0.0282(8) 0.0407(10) 0.0039(7) 0.0044(9) -0.0020(8)
O2* 0.0366(10) 0.0395(9) 0.0428(10) -0.0002(8) 0.0070(8) 0.0017(8)
O1 0.0329(10) 0.0424(10) 0.0515(11) -0.0094(8) 0.0049(8) 0.0046(8)
N1* 0.0297(10) 0.0269(9) 0.0290(10) 0.0042(7) 0.0029(8) -0.0046(8)
N1 0.0299(10) 0.0235(8) 0.0273(9) -0.0018(7) 0.0003(8) -0.0005(7)
N1' 0.0418(12) 0.0263(9) 0.0265(10) 0.0008(8) 0.0014(9) 0.0033(8)
N4' 0.0438(13) 0.0369(11) 0.0266(10) -0.0016(8) -0.0017(9) 0.0067(9)
N4* 0.0528(14) 0.0337(11) 0.0306(10) -0.0006(9) 0.0104(10) -0.0113(10)
C13 0.0333(12) 0.0255(10) 0.0222(10) 0.0002(8) 0.0006(9) -0.0002(9)
C11 0.0331(12) 0.0268(10) 0.0234(10) 0.0010(8) 0.0017(9) 0.0011(9)
C2' 0.0386(13) 0.0204(9) 0.0249(11) -0.0015(8) 0.0043(10) 0.0014(9)
C12 0.0321(12) 0.0262(10) 0.0223(10) 0.0028(8) 0.0008(9) -0.0001(9)
C3* 0.0300(12) 0.0233(10) 0.0278(11) -0.0009(8) 0.0040(9) -0.0012(9)
C2* 0.0301(12) 0.0230(10) 0.0257(10) 0.0004(8) 0.0033(9) 0.0043(8)
C8 0.0302(12) 0.0324(11) 0.0295(11) 0.0004(9) -0.0028(10) -0.0004(9)
C8' 0.0405(14) 0.0298(11) 0.0295(12) -0.0061(9) 0.0063(10) -0.0023(10)
C13' 0.0545(16) 0.0239(10) 0.0283(12) -0.0045(9) 0.0060(11) -0.0017(10)
C7 0.0327(13) 0.0354(12) 0.0331(12) -0.0046(10) -0.0020(10) -0.0024(10)
C7' 0.0375(13) 0.0269(10) 0.0275(11) -0.0045(9) 0.0036(10) 0.0015(10)
C22' 0.0508(16) 0.0255(11) 0.0265(11) -0.0060(9) 0.0015(11) 0.0078(11)
C7* 0.0318(12) 0.0243(10) 0.0288(11) -0.0026(8) 0.0048(9) 0.0000(9)
C9* 0.0331(13) 0.0371(12) 0.0351(13) -0.0044(10) 0.0049(10) -0.0056(10)
C2 0.0323(12) 0.0253(10) 0.0301(11) 0.0004(9) -0.0002(10) -0.0038(9)
C21 0.0386(14) 0.0306(11) 0.0380(13) -0.0033(10) -0.0009(11) -0.0081(10)
C8* 0.0295(12) 0.0288(10) 0.0315(12) -0.0032(9) 0.0047(10) -0.0001(9)
C13* 0.0309(12) 0.0295(11) 0.0292(11) -0.0013(9) 0.0021(10) -0.0014(9)
C10 0.0320(12) 0.0361(12) 0.0305(12) -0.0007(10) 0.0037(10) 0.0046(10)
C3' 0.0338(13) 0.0261(10) 0.0280(11) -0.0015(9) 0.0022(9) 0.0047(9)
N4 0.0401(14) 0.0470(13) 0.080(2) -0.0264(13) -0.0007(13) -0.0083(11)
C5' 0.0372(13) 0.0311(11) 0.0264(11) -0.0012(9) 0.0005(10) 0.0030(10)
C6' 0.0360(13) 0.0307(11) 0.0324(12) -0.0018(9) 0.0024(10) 0.0052(10)
C5* 0.0395(14) 0.0293(11) 0.0329(12) -0.0004(9) 0.0085(11) -0.0072(10)
C16' 0.0403(14) 0.0276(10) 0.0252(11) -0.0040(9) 0.0012(10) 0.0046(10)
C22* 0.0357(13) 0.0336(12) 0.0370(13) -0.0037(10) 0.0105(11) 0.0034(10)
C16* 0.0361(13) 0.0312(11) 0.0322(12) -0.0050(9) 0.0105(10) -0.0023(10)
C12* 0.0430(15) 0.0407(13) 0.0322(12) 0.0062(10) -0.0018(11) -0.0040(11)
C9 0.0284(12) 0.0399(13) 0.0380(13) -0.0030(11) 0.0000(10) -0.0001(10)
C15* 0.0426(14) 0.0307(11) 0.0285(11) -0.0024(9) 0.0075(11) -0.0068(10)
C21* 0.0574(18) 0.0385(13) 0.0296(12) 0.0060(11) 0.0100(12) -0.0037(12)
C10* 0.0372(14) 0.0470(15) 0.0381(14) -0.0041(11) -0.0020(11) -0.0053(12)
C6* 0.0435(14) 0.0253(10) 0.0295(12) -0.0012(9) 0.0069(10) -0.0083(10)
C14* 0.0354(13) 0.0333(11) 0.0278(11) 0.0020(9) 0.0016(10) -0.0031(10)
C14' 0.0390(14) 0.0299(11) 0.0276(11) -0.0012(9) 0.0027(10) -0.0014(10)
C15' 0.0373(13) 0.0321(11) 0.0267(11) -0.0014(9) 0.0022(10) 0.0007(10)
C16 0.0456(15) 0.0270(11) 0.0410(14) -0.0048(10) 0.0067(12) -0.0043(11)
C20* 0.0498(16) 0.0423(14) 0.0273(12) 0.0003(10) 0.0076(11) -0.0097(12)
C12' 0.0623(18) 0.0331(12) 0.0307(13) -0.0007(10) 0.0077(13) -0.0018(12)
C21' 0.0586(17) 0.0312(12) 0.0257(11) 0.0009(10) -0.0005(12) 0.0044(12)
C20 0.0438(15) 0.0283(11) 0.0430(14) -0.0046(10) -0.0015(12) -0.0039(10)
C19* 0.0584(19) 0.0539(16) 0.0288(13) -0.0034(12) 0.0122(12) -0.0141(14)
C20' 0.0473(15) 0.0333(12) 0.0279(12) 0.0012(10) 0.0038(11) -0.0013(11)
C9' 0.0461(16) 0.0432(13) 0.0374(14) -0.0101(11) 0.0078(12) -0.0103(12)
C11* 0.0438(15) 0.0520(15) 0.0310(13) 0.0043(11) -0.0057(11) -0.0011(13)
C19' 0.0535(17) 0.0456(14) 0.0290(12) -0.0030(11) 0.0077(12) 0.0041(13)
C23* 0.0416(16) 0.0493(15) 0.0460(16) 0.0032(12) 0.0060(13) 0.0092(13)
C19 0.0554(18) 0.0336(13) 0.0454(15) -0.0026(11) -0.0015(13) -0.0127(12)
C24* 0.070(2) 0.0357(13) 0.0346(13) -0.0021(11) 0.0135(14) -0.0183(13)
C6 0.0345(14) 0.0484(15) 0.0540(16) -0.0139(13) -0.0022(13) -0.0056(12)
C11' 0.077(2) 0.0361(13) 0.0377(14) -0.0008(11) 0.0172(15) -0.0147(14)
C24' 0.0526(18) 0.0535(16) 0.0351(14) -0.0052(12) -0.0076(13) 0.0178(14)
C18 0.063(2) 0.0287(12) 0.065(2) 0.0019(13) -0.0106(16) -0.0077(13)
C5 0.0394(16) 0.0470(16) 0.080(2) -0.0152(15) 0.0097(16) -0.0152(13)
C15 0.0552(18) 0.0354(13) 0.0425(15) -0.0090(11) 0.0032(13) -0.0044(12)
C10' 0.0559(18) 0.0481(16) 0.0468(16) -0.0101(13) 0.0169(14) -0.0173(14)
C23' 0.092(3) 0.0327(13) 0.0454(16) 0.0086(12) 0.0083(17) -0.0012(15)
C18* 0.074(2) 0.0607(19) 0.0388(15) -0.0106(14) 0.0087(16) -0.0227(17)
C14 0.094(3) 0.0615(19) 0.0420(17) -0.0188(15) -0.0210(17) 0.023(2)
C22 0.0322(15) 0.0620(19) 0.075(2) -0.0147(16) 0.0074(15) 0.0056(14)
C18' 0.104(3) 0.065(2) 0.0327(15) 0.0030(14) 0.0182(18) 0.011(2)
C17 0.202(6) 0.0345(15) 0.0366(16) -0.0039(13) 0.009(3) 0.011(2)
C3 0.072(3) 0.153(4) 0.098(3) -0.083(3) -0.043(2) 0.038(3)

loop_
_atom_type_symbol
_atom_type_description
_atom_type_scat_dispersion_real
_atom_type_scat_dispersion_imag
_atom_type_scat_source
C C 0.0181 0.0091 'International Tables Vol C Tables 4.2.6.8 and 6.1.1.4'
H H 0.0000 0.0000 'International Tables Vol C Tables 4.2.6.8 and 6.1.1.4'
N N 0.0311 0.0180 'International Tables Vol C Tables 4.2.6.8 and 6.1.1.4'
O O 0.0492 0.0322 'International Tables Vol C Tables 4.2.6.8 and 6.1.1.4'

loop_
_geom_angle_atom_site_label_1
_geom_angle_atom_site_label_2
_geom_angle_atom_site_label_3
_geom_angle
C22' O2' C23' 115.5(2)
C22* O2* C23* 115.3(2)
C10 O1 C22 116.7(2)
C2* N1* H1* 125.4
C13* N1* H1* 125.4
C13* N1* C2* 109.15(19)
C13 N1 C3* 124.87(19)
C13 N1 C2 108.9(2)
C2 N1 C3* 125.32(19)
C2' N1' H1' 125.0
C13' N1' H1' 125.0
C13' N1' C2' 110.0(2)
C21' N4' C5' 112.9(2)
C24' N4' C5' 112.3(2)
C24' N4' C21' 111.2(2)
C21* N4* C5* 112.4(2)
C24* N4* C5* 110.7(2)
C24* N4* C21* 110.4(2)
N1 C13 C12 130.2(2)
N1 C13 C8 107.5(2)
C12 C13 C8 122.2(2)
C12 C11 C10 119.7(2)
C12 C11 C3' 120.4(2)
C10 C11 C3' 119.7(2)
N1' C2' C3' 118.3(2)
C7' C2' N1' 108.4(2)
C7' C2' C3' 133.3(2)
C13 C12 H12 120.6
C11 C12 C13 118.7(2)
C11 C12 H12 120.6
N1 C3* H3* 106.7
N1 C3* C2* 110.68(18)
N1 C3* C14* 110.7(2)
C2* C3* H3* 106.7
C2* C3* C14* 114.96(19)
C14* C3* H3* 106.7
N1* C2* C3* 117.9(2)
C7* C2* N1* 109.7(2)
C7* C2* C3* 132.3(2)
C13 C8 C7 107.7(2)
C13 C8 C9 118.6(2)
C9 C8 C7 133.7(2)
C13' C8' C7' 107.1(2)
C9' C8' C13' 119.3(2)
C9' C8' C7' 133.6(3)
N1' C13' C8' 107.7(2)
N1' C13' C12' 130.5(3)
C12' C13' C8' 121.8(3)
C8 C7 C6 125.6(2)
C2 C7 C8 107.3(2)
C2 C7 C6 127.1(2)
C2' C7' C8' 106.8(2)
C2' C7' C6' 129.2(2)
C8' C7' C6' 123.9(2)
O1' C22' O2' 123.2(2)
O1' C22' C16' 125.9(3)
O2' C22' C16' 110.5(2)
C2* C7* C8* 106.2(2)
C2* C7* C6* 130.0(2)
C8* C7* C6* 123.8(2)
C8* C9* H9* 120.4
C10* C9* H9* 120.4
C10* C9* C8* 119.3(2)
N1 C2 C16 122.0(2)
C7 C2 N1 108.7(2)
C7 C2 C16 129.3(2)
N4 C21 H21 109.0
N4 C21 C16 113.0(2)
N4 C21 C20 108.7(2)
C16 C21 H21 109.0
C20 C21 H21 109.0
C20 C21 C16 108.2(2)
C9* C8* C7* 133.4(2)
C9* C8* C13* 119.2(2)
C13* C8* C7* 107.4(2)
N1* C13* C8* 107.6(2)
N1* C13* C12* 130.8(2)
C12* C13* C8* 121.5(2)
O1 C10 C11 113.6(2)
O1 C10 C9 124.6(2)
C9 C10 C11 121.8(2)
C11 C3' H3' 108.0
C11 C3' C14' 105.91(18)
C2' C3' C11 112.01(19)
C2' C3' H3' 108.0
C2' C3' C14' 114.7(2)
C14' C3' H3' 108.0
C21 N4 C3 110.9(3)
C5 N4 C21 117.2(2)
C5 N4 C3 114.5(3)
N4' C5' H5' 107.1
N4' C5' C6' 114.61(19)
N4' C5' C16' 105.61(19)
C6' C5' H5' 107.1
C16' C5' H5' 107.1
C16' C5' C6' 114.8(2)
C7' C6' C5' 114.67(19)
C7' C6' H6'A 108.6
C7' C6' H6'B 108.6
C5' C6' H6'A 108.6
C5' C6' H6'B 108.6
H6'A C6' H6'B 107.6
N4* C5* H5* 107.4
N4* C5* C16* 106.8(2)
N4* C5* C6* 113.7(2)
C16* C5* H5* 107.4
C16* C5* C6* 113.9(2)
C6* C5* H5* 107.4
C22' C16' C5' 115.6(2)
C22' C16' H16' 103.5
C22' C16' C15' 114.7(2)
C5' C16' H16' 103.5
C15' C16' C5' 113.7(2)
C15' C16' H16' 103.5
O1* C22* O2* 122.6(2)
O1* C22* C16* 124.4(3)
O2* C22* C16* 112.6(2)
C5* C16* H16* 103.9
C22* C16* C5* 115.3(2)
C22* C16* H16* 103.9
C22* C16* C15* 114.1(2)
C15* C16* C5* 113.9(2)
C15* C16* H16* 103.9
C13* C12* H12* 121.2
C11* C12* C13* 117.5(2)
C11* C12* H12* 121.2
C8 C9 H9 120.6
C10 C9 C8 118.8(2)
C10 C9 H9 120.6
C16* C15* H15* 107.2
C16* C15* C14* 118.7(2)
C16* C15* C20* 107.5(2)
C14* C15* H15* 107.2
C14* C15* C20* 108.6(2)
C20* C15* H15* 107.2
N4* C21* H21A 108.9
N4* C21* H21B 108.9
N4* C21* C20* 113.5(2)
H21A C21* H21B 107.7
C20* C21* H21A 108.9
C20* C21* H21B 108.9
C9* C10* H10* 119.5
C9* C10* C11* 121.0(3)
C11* C10* H10* 119.5
C7* C6* C5* 117.02(19)
C7* C6* H6*A 108.0
C7* C6* H6*B 108.0
C5* C6* H6*A 108.0
C5* C6* H6*B 108.0
H6*A C6* H6*B 107.3
C3* C14* C15* 116.5(2)
C3* C14* H14A 108.2
C3* C14* H14B 108.2
C15* C14* H14A 108.2
C15* C14* H14B 108.2
H14A C14* H14B 107.3
C3' C14' H14C 107.6
C3' C14' H14D 107.6
C3' C14' C15' 118.8(2)
H14C C14' H14D 107.1
C15' C14' H14C 107.6
C15' C14' H14D 107.6
C16' C15' C14' 119.0(2)
C16' C15' H15' 107.2
C16' C15' C20' 107.9(2)
C14' C15' H15' 107.2
C14' C15' C20' 107.85(19)
C20' C15' H15' 107.2
C2 C16 C21 113.7(2)
C2 C16 H16 107.5
C2 C16 C17 113.0(2)
C21 C16 H16 107.5
C21 C16 C17 107.3(3)
C17 C16 H16 107.5
C15* C20* H20* 107.0
C21* C20* C15* 110.1(2)
C21* C20* H20* 107.0
C21* C20* C19* 111.7(2)
C19* C20* C15* 113.5(2)
C19* C20* H20* 107.0
C13' C12' H12' 121.1
C11' C12' C13' 117.8(3)
C11' C12' H12' 121.1
N4' C21' H21C 108.8
N4' C21' H21D 108.8
N4' C21' C20' 113.7(2)
H21C C21' H21D 107.7
C20' C21' H21C 108.8
C20' C21' H21D 108.8
C21 C20 H20 108.0
C21 C20 C15 107.5(2)
C19 C20 C21 113.0(2)
C19 C20 H20 108.0
C19 C20 C15 112.4(2)
C15 C20 H20 108.0
C20* C19* H19A 108.6
C20* C19* H19B 108.6
H19A C19* H19B 107.5
C18* C19* C20* 114.8(3)
C18* C19* H19A 108.6
C18* C19* H19B 108.6
C15' C20' H20' 106.8
C21' C20' C15' 110.3(2)
C21' C20' H20' 106.8
C21' C20' C19' 113.2(2)
C19' C20' C15' 112.6(2)
C19' C20' H20' 106.8
C8' C9' H9' 120.3
C10' C9' C8' 119.5(3)
C10' C9' H9' 120.3
C12* C11* C10* 121.4(2)
C12* C11* H11* 119.3
C10* C11* H11* 119.3
C20' C19' H19C 108.7
C20' C19' H19D 108.7
H19C C19' H19D 107.6
C18' C19' C20' 114.2(2)
C18' C19' H19C 108.7
C18' C19' H19D 108.7
O2* C23* H23A 109.5
O2* C23* H23B 109.5
O2* C23* H23C 109.5
H23A C23* H23B 109.5
H23A C23* H23C 109.5
H23B C23* H23C 109.5
C20 C19 H19E 109.0
C20 C19 H19F 109.0
H19E C19 H19F 107.8
C18 C19 C20 112.9(3)
C18 C19 H19E 109.0
C18 C19 H19F 109.0
N4* C24* H24A 109.5
N4* C24* H24B 109.5
N4* C24* H24C 109.5
H24A C24* H24B 109.5
H24A C24* H24C 109.5
H24B C24* H24C 109.5
C7 C6 H6A 108.2
C7 C6 H6B 108.2
C7 C6 C5 116.5(3)
H6A C6 H6B 107.3
C5 C6 H6A 108.2
C5 C6 H6B 108.2
C12' C11' H11' 119.2
C12' C11' C10' 121.7(3)
C10' C11' H11' 119.2
N4' C24' H24D 109.5
N4' C24' H24E 109.5
N4' C24' H24F 109.5
H24D C24' H24E 109.5
H24D C24' H24F 109.5
H24E C24' H24F 109.5
C19 C18 H18A 109.5
C19 C18 H18B 109.5
C19 C18 H18C 109.5
H18A C18 H18B 109.5
H18A C18 H18C 109.5
H18B C18 H18C 109.5
N4 C5 C6 118.9(3)
N4 C5 H5A 107.6
N4 C5 H5B 107.6
C6 C5 H5A 107.6
C6 C5 H5B 107.6
H5A C5 H5B 107.0
C20 C15 H15A 109.8
C20 C15 H15B 109.8
H15A C15 H15B 108.2
C14 C15 C20 109.5(2)
C14 C15 H15A 109.8
C14 C15 H15B 109.8
C9' C10' C11' 119.9(3)
C9' C10' H10' 120.1
C11' C10' H10' 120.1
O2' C23' H23D 109.5
O2' C23' H23E 109.5
O2' C23' H23F 109.5
H23D C23' H23E 109.5
H23D C23' H23F 109.5
H23E C23' H23F 109.5
C19* C18* H18D 109.5
C19* C18* H18E 109.5
C19* C18* H18F 109.5
H18D C18* H18E 109.5
H18D C18* H18F 109.5
H18E C18* H18F 109.5
C15 C14 H14 109.7
C15 C14 C17 111.5(3)
C15 C14 C3 108.9(4)
C17 C14 H14 109.7
C17 C14 C3 107.3(4)
C3 C14 H14 109.7
O1 C22 H22A 109.5
O1 C22 H22B 109.5
O1 C22 H22C 109.5
H22A C22 H22B 109.5
H22A C22 H22C 109.5
H22B C22 H22C 109.5
C19' C18' H18G 109.5
C19' C18' H18H 109.5
C19' C18' H18I 109.5
H18G C18' H18H 109.5
H18G C18' H18I 109.5
H18H C18' H18I 109.5
C16 C17 H17A 109.7
C16 C17 H17B 109.7
C14 C17 C16 110.0(3)
C14 C17 H17A 109.7
C14 C17 H17B 109.7
H17A C17 H17B 108.2
N4 C3 C14 110.5(3)
N4 C3 H3A 109.6
N4 C3 H3B 109.6
C14 C3 H3A 109.6
C14 C3 H3B 109.6
H3A C3 H3B 108.1

loop_
_geom_bond_atom_site_label_1
_geom_bond_atom_site_label_2
_geom_bond_distance
O1* C22* 1.210(3)
O1' C22' 1.193(3)
O2' C22' 1.362(3)
O2' C23' 1.446(3)
O2* C22* 1.343(3)
O2* C23* 1.442(3)
O1 C10 1.374(3)
O1 C22 1.422(4)
N1* H1* 0.8600
N1* C2* 1.382(3)
N1* C13* 1.368(3)
N1 C13 1.385(3)
N1 C3* 1.470(3)
N1 C2 1.393(3)
N1' H1' 0.8600
N1' C2' 1.391(3)
N1' C13' 1.364(4)
N4' C5' 1.494(3)
N4' C21' 1.480(4)
N4' C24' 1.450(4)
N4* C5* 1.481(3)
N4* C21* 1.468(4)
N4* C24* 1.466(3)
C13 C12 1.397(3)
C13 C8 1.403(4)
C11 C12 1.375(3)
C11 C10 1.418(4)
C11 C3' 1.530(3)
C2' C7' 1.380(4)
C2' C3' 1.496(3)
C12 H12 0.9300
C3* H3* 0.9800
C3* C2* 1.501(3)
C3* C14* 1.529(3)
C2* C7* 1.379(3)
C8 C7 1.425(3)
C8 C9 1.413(4)
C8' C13' 1.407(4)
C8' C7' 1.443(3)
C8' C9' 1.399(4)
C13' C12' 1.402(4)
C7 C2 1.379(4)
C7 C6 1.499(4)
C7' C6' 1.498(3)
C22' C16' 1.511(3)
C7* C8* 1.434(3)
C7* C6* 1.505(3)
C9* H9* 0.9300
C9* C8* 1.395(4)
C9* C10* 1.383(4)
C2 C16 1.492(3)
C21 H21 0.9800
C21 N4 1.455(4)
C21 C16 1.538(3)
C21 C20 1.536(4)
C8* C13* 1.414(3)
C13* C12* 1.406(3)
C10 C9 1.377(4)
C3' H3' 0.9800
C3' C14' 1.545(3)
N4 C5 1.449(4)
N4 C3 1.472(6)
C5' H5' 0.9800
C5' C6' 1.556(3)
C5' C16' 1.535(4)
C6' H6'A 0.9700
C6' H6'B 0.9700
C5* H5* 0.9800
C5* C16* 1.534(3)
C5* C6* 1.554(3)
C16' H16' 0.9800
C16' C15' 1.531(4)
C22* C16* 1.515(4)
C16* H16* 0.9800
C16* C15* 1.531(4)
C12* H12* 0.9300
C12* C11* 1.381(4)
C9 H9 0.9300
C15* H15* 0.9800
C15* C14* 1.536(3)
C15* C20* 1.551(3)
C21* H21A 0.9700
C21* H21B 0.9700
C21* C20* 1.538(4)
C10* H10* 0.9300
C10* C11* 1.399(4)
C6* H6*A 0.9700
C6* H6*B 0.9700
C14* H14A 0.9700
C14* H14B 0.9700
C14' H14C 0.9700
C14' H14D 0.9700
C14' C15' 1.547(3)
C15' H15' 0.9800
C15' C20' 1.549(3)
C16 H16 0.9800
C16 C17 1.548(4)
C20* H20* 0.9800
C20* C19* 1.540(4)
C12' H12' 0.9300
C12' C11' 1.374(5)
C21' H21C 0.9700
C21' H21D 0.9700
C21' C20' 1.533(4)
C20 H20 0.9800
C20 C19 1.525(4)
C20 C15 1.560(4)
C19* H19A 0.9700
C19* H19B 0.9700
C19* C18* 1.520(4)
C20' H20' 0.9800
C20' C19' 1.538(4)
C9' H9' 0.9300
C9' C10' 1.392(4)
C11* H11* 0.9300
C19' H19C 0.9700
C19' H19D 0.9700
C19' C18' 1.494(4)
C23* H23A 0.9600
C23* H23B 0.9600
C23* H23C 0.9600
C19 H19E 0.9700
C19 H19F 0.9700
C19 C18 1.518(4)
C24* H24A 0.9600
C24* H24B 0.9600
C24* H24C 0.9600
C6 H6A 0.9700
C6 H6B 0.9700
C6 C5 1.520(4)
C11' H11' 0.9300
C11' C10' 1.414(5)
C24' H24D 0.9600
C24' H24E 0.9600
C24' H24F 0.9600
C18 H18A 0.9600
C18 H18B 0.9600
C18 H18C 0.9600
C5 H5A 0.9700
C5 H5B 0.9700
C15 H15A 0.9700
C15 H15B 0.9700
C15 C14 1.504(5)
C10' H10' 0.9300
C23' H23D 0.9600
C23' H23E 0.9600
C23' H23F 0.9600
C18* H18D 0.9600
C18* H18E 0.9600
C18* H18F 0.9600
C14 H14 0.9800
C14 C17 1.505(6)
C14 C3 1.511(7)
C22 H22A 0.9600
C22 H22B 0.9600
C22 H22C 0.9600
C18' H18G 0.9600
C18' H18H 0.9600
C18' H18I 0.9600
C17 H17A 0.9700
C17 H17B 0.9700
C3 H3A 0.9700
C3 H3B 0.9700

loop_
_geom_torsion_atom_site_label_1
_geom_torsion_atom_site_label_2
_geom_torsion_atom_site_label_3
_geom_torsion_atom_site_label_4
_geom_torsion
O1* C22* C16* C5* 157.5(2)
O1* C22* C16* C15* 22.8(3)
O1' C22' C16' C5' 153.7(2)
O1' C22' C16' C15' 18.3(3)
O2' C22' C16' C5' -33.2(3)
O2' C22' C16' C15' -168.59(19)
O2* C22* C16* C5* -28.3(3)
O2* C22* C16* C15* -163.0(2)
O1 C10 C9 C8 -179.6(2)
N1* C2* C7* C8* 0.6(3)
N1* C2* C7* C6* -177.1(2)
N1* C13* C12* C11* 176.6(3)
N1 C13 C12 C11 -177.2(2)
N1 C13 C8 C7 0.0(3)
N1 C13 C8 C9 179.1(2)
N1 C3* C2* N1* 51.6(3)
N1 C3* C2* C7* -133.2(3)
N1 C3* C14* C15* -155.2(2)
N1 C2 C16 C21 133.3(2)
N1 C2 C16 C17 -104.1(4)
N1' C2' C7' C8' 0.7(2)
N1' C2' C7' C6' 177.7(2)
N1' C2' C3' C11 68.7(3)
N1' C2' C3' C14' -170.57(19)
N1' C13' C12' C11' 177.3(3)
N4' C5' C6' C7' 161.4(2)
N4' C5' C16' C22' 162.6(2)
N4' C5' C16' C15' -61.6(2)
N4' C21' C20' C15' 52.2(3)
N4' C21' C20' C19' -75.0(3)
N4* C5* C16* C22* 164.8(2)
N4* C5* C16* C15* -60.5(3)
N4* C5* C6* C7* 160.7(2)
N4* C21* C20* C15* 54.1(3)
N4* C21* C20* C19* -73.0(3)
C13 N1 C3* C2* 49.7(3)
C13 N1 C3* C14* -79.0(3)
C13 N1 C2 C7 -0.2(3)
C13 N1 C2 C16 -179.1(2)
C13 C8 C7 C2 -0.1(3)
C13 C8 C7 C6 -178.4(3)
C13 C8 C9 C10 -1.1(4)
C11 C10 C9 C8 -0.6(4)
C11 C3' C14' C15' -166.3(2)
C2' N1' C13' C8' -0.3(3)
C2' N1' C13' C12' -178.9(2)
C2' C7' C6' C5' -76.8(3)
C2' C3' C14' C15' 69.6(3)
C12 C13 C8 C7 -177.5(2)
C12 C13 C8 C9 1.6(3)
C12 C11 C10 O1 -179.0(2)
C12 C11 C10 C9 1.9(4)
C12 C11 C3' C2' 31.2(3)
C12 C11 C3' C14' -94.5(2)
C3* N1 C13 C12 -12.9(4)
C3* N1 C13 C8 169.8(2)
C3* N1 C2 C7 -169.9(2)
C3* N1 C2 C16 11.2(3)
C3* C2* C7* C8* -174.9(2)
C3* C2* C7* C6* 7.4(4)
C2* N1* C13* C8* -1.4(3)
C2* N1* C13* C12* -179.5(3)
C2* C3* C14* C15* 78.5(3)
C2* C7* C8* C9* 177.2(3)
C2* C7* C8* C13* -1.4(3)
C2* C7* C6* C5* -75.7(4)
C8 C13 C12 C11 -0.4(3)
C8 C7 C2 N1 0.2(3)
C8 C7 C2 C16 179.0(2)
C8 C7 C6 C5 -139.3(3)
C8' C13' C12' C11' -1.1(4)
C8' C7' C6' C5' 99.7(3)
C8' C9' C10' C11' 0.3(4)
C13' N1' C2' C7' -0.3(2)
C13' N1' C2' C3' 177.63(19)
C13' C8' C7' C2' -0.9(3)
C13' C8' C7' C6' -178.1(2)
C13' C8' C9' C10' -0.4(4)
C13' C12' C11' C10' 1.0(4)
C7 C8 C9 C10 177.8(3)
C7 C2 C16 C21 -45.4(4)
C7 C2 C16 C17 77.3(4)
C7 C6 C5 N4 -59.3(4)
C7' C2' C3' C11 -114.0(3)
C7' C2' C3' C14' 6.7(4)
C7' C8' C13' N1' 0.7(3)
C7' C8' C13' C12' 179.5(2)
C7' C8' C9' C10' -178.5(3)
C22' C16' C15' C14' 72.6(3)
C22' C16' C15' C20' -164.3(2)
C7* C8* C13* N1* 1.7(3)
C7* C8* C13* C12* -180.0(2)
C9* C8* C13* N1* -177.2(2)
C9* C8* C13* C12* 1.1(4)
C9* C10* C11* C12* 0.7(4)
C2 N1 C13 C12 177.4(2)
C2 N1 C13 C8 0.2(2)
C2 N1 C3* C2* -142.3(2)
C2 N1 C3* C14* 89.1(3)
C2 C7 C6 C5 42.8(4)
C2 C16 C17 C14 -132.2(3)
C21 N4 C5 C6 70.4(4)
C21 N4 C3 C14 3.1(5)
C21 C16 C17 C14 -6.1(5)
C21 C20 C19 C18 -168.4(2)
C21 C20 C15 C14 0.7(3)
C8* C7* C6* C5* 106.9(3)
C8* C9* C10* C11* -0.9(4)
C8* C13* C12* C11* -1.3(4)
C13* N1* C2* C3* 176.7(2)
C13* N1* C2* C7* 0.5(3)
C13* C12* C11* C10* 0.4(4)
C10 C11 C12 C13 -1.3(3)
C10 C11 C3' C2' -153.5(2)
C10 C11 C3' C14' 80.8(3)
C3' C11 C12 C13 174.0(2)
C3' C11 C10 O1 5.6(3)
C3' C11 C10 C9 -173.5(2)
C3' C2' C7' C8' -176.8(2)
C3' C2' C7' C6' 0.2(4)
C3' C14' C15' C16' -50.7(3)
C3' C14' C15' C20' -173.9(2)
N4 C21 C16 C2 71.3(3)
N4 C21 C16 C17 -54.5(4)
N4 C21 C20 C19 -64.2(3)
N4 C21 C20 C15 60.3(3)
C5' N4' C21' C20' -57.1(3)
C5' C16' C15' C14' -63.7(3)
C5' C16' C15' C20' 59.5(3)
C6' C5' C16' C22' -70.2(3)
C6' C5' C16' C15' 65.6(3)
C5* N4* C21* C20* -58.2(3)
C5* C16* C15* C14* -65.4(3)
C5* C16* C15* C20* 58.2(3)
C16' C5' C6' C7' 38.9(3)
C16' C15' C20' C21' -51.6(3)
C16' C15' C20' C19' 76.0(3)
C22* C16* C15* C14* 69.9(3)
C22* C16* C15* C20* -166.5(2)
C16* C5* C6* C7* 38.1(3)
C16* C15* C14* C3* -51.0(3)
C16* C15* C20* C21* -52.0(3)
C16* C15* C20* C19* 74.1(3)
C9 C8 C7 C2 -179.1(3)
C9 C8 C7 C6 2.6(5)
C15* C20* C19* C18* 59.2(4)
C21* N4* C5* C16* 58.2(3)
C21* N4* C5* C6* -68.2(3)
C21* C20* C19* C18* -175.6(3)
C10* C9* C8* C7* -178.5(3)
C10* C9* C8* C13* 0.0(4)
C6* C7* C8* C9* -4.9(4)
C6* C7* C8* C13* 176.5(2)
C6* C5* C16* C22* -68.9(3)
C6* C5* C16* C15* 65.9(3)
C14* C3* C2* N1* 177.9(2)
C14* C3* C2* C7* -7.0(4)
C14* C15* C20* C21* 77.6(3)
C14* C15* C20* C19* -156.3(2)
C14' C15' C20' C21' 78.1(3)
C14' C15' C20' C19' -154.3(2)
C15' C20' C19' C18' 161.1(3)
C16 C21 N4 C5 -77.3(3)
C16 C21 N4 C3 56.8(4)
C16 C21 C20 C19 172.8(2)
C16 C21 C20 C15 -62.7(3)
C20* C15* C14* C3* -174.1(2)
C12' C11' C10' C9' -0.6(4)
C21' N4' C5' C6' -69.0(3)
C21' N4' C5' C16' 58.4(2)
C21' C20' C19' C18' -72.9(4)
C20 C21 N4 C5 162.7(3)
C20 C21 N4 C3 -63.3(4)
C20 C21 C16 C2 -168.3(2)
C20 C21 C16 C17 65.9(3)
C20 C15 C14 C17 59.7(4)
C20 C15 C14 C3 -58.5(3)
C9' C8' C13' N1' -177.9(2)
C9' C8' C13' C12' 0.9(4)
C9' C8' C7' C2' 177.4(3)
C9' C8' C7' C6' 0.2(4)
C23* O2* C22* O1* -11.2(3)
C23* O2* C22* C16* 174.5(2)
C19 C20 C15 C14 125.5(3)
C24* N4* C5* C16* -177.8(2)
C24* N4* C5* C6* 55.7(3)
C24* N4* C21* C20* 177.7(2)
C6 C7 C2 N1 178.5(3)
C6 C7 C2 C16 -2.7(4)
C24' N4' C5' C6' 57.7(3)
C24' N4' C5' C16' -174.9(2)
C24' N4' C21' C20' 175.6(2)
C5 N4 C3 C14 138.4(3)
C15 C20 C19 C18 69.9(3)
C15 C14 C17 C16 -56.7(5)
C15 C14 C3 N4 58.4(5)
C23' O2' C22' O1' -5.6(3)
C23' O2' C22' C16' -179.0(2)
C22 O1 C10 C11 176.1(3)
C22 O1 C10 C9 -4.8(4)
C17 C14 C3 N4 -62.4(5)
C3 N4 C5 C6 -62.1(5)
C3 C14 C17 C16 62.5(5)

loop_
_platon_squeeze_void_nr
_platon_squeeze_void_average_x
_platon_squeeze_void_average_y
_platon_squeeze_void_average_z
_platon_squeeze_void_volume
_platon_squeeze_void_count_electrons
_platon_squeeze_void_content
1 0.000 0.190 0.750 761 145 ' '
2 0.500 0.448 0.250 761 144 ' '
